data_7004466
loop_
_publ_author_name
'Gao, Rong'
'Xiao, Liwei'
'Hao, Xiang'
'Sun, Wen-Hua'
'Wang, Fosong'

_publ_section_title
;
 Synthesis of benzoxazolylpyridine nickel complexes and their efficient
 dimerization of ethylene to \a-butene
;
_journal_issue 41
_journal_name_full 'Dalton Transactions'
_journal_page_first 5645
_journal_page_last 5651
_journal_paper_doi 10.1039/b807604a
_journal_year 2008
_chemical_formula_moiety 'C26 H20 Cl4 N4 Ni2 O2'
_chemical_formula_sum 'C26 H20 Cl4 N4 Ni2 O2'
_chemical_formula_weight 679.68
_chemical_name_common '(2-(2-benzooxazolyl)-6-methylpyridine)dichloronickel dimer'
_chemical_name_systematic
;
[2-(2-benzooxazolyl)-6-methylpyridine]dichloronickel dimer
;
_space_group_IT_number 61
_symmetry_cell_setting orthorhombic
_symmetry_space_group_name_Hall '-P 2ac 2ab'
_symmetry_space_group_name_H-M 'P b c a'
_atom_sites_solution_hydrogens geom
_atom_sites_solution_primary direct
_atom_sites_solution_secondary difmap
_audit_creation_method SHELXL-97
_cell_angle_alpha 90.00
_cell_angle_beta 90.00
_cell_angle_gamma 90.00
_cell_formula_units_Z 4
_cell_length_a 11.060(2)
_cell_length_b 14.858(3)
_cell_length_c 16.040(3)
_cell_measurement_reflns_used 43092
_cell_measurement_temperature 296(2)
_cell_measurement_theta_max 27.43
_cell_measurement_theta_min 2.54
_cell_volume 2635.8(9)
_computing_cell_refinement 'Rapid Auto(Rigaku 2001)'
_computing_data_collection 'Rapid Auto(Rigaku 2001)'
_computing_data_reduction 'Rapid Auto(Rigaku 2001)'
_computing_molecular_graphics 'XP in Siemens SHELXTL (Sheldrick, 1994)'
_computing_publication_material 'SHELX97 (Sheldrick, 1997)'
_computing_structure_refinement 'SHELXL-97 (Sheldrick, 1997)'
_computing_structure_solution 'SHELXS-97 (Sheldrick, 1990)'
_diffrn_ambient_temperature 296(2)
_diffrn_measured_fraction_theta_full 0.999
_diffrn_measured_fraction_theta_max 0.999
_diffrn_measurement_device_type 'Rigaku raxis Rapid IP Area Detector'
_diffrn_measurement_method '\w scans at fixed \c = 45\%'
_diffrn_radiation_monochromator graphite
_diffrn_radiation_source 'rotating anode'
_diffrn_radiation_type MoK\a
_diffrn_radiation_wavelength 0.71073
_diffrn_reflns_av_R_equivalents 0.0160
_diffrn_reflns_av_sigmaI/netI 0.0397
_diffrn_reflns_limit_h_max 13
_diffrn_reflns_limit_h_min -13
_diffrn_reflns_limit_k_max 17
_diffrn_reflns_limit_k_min -17
_diffrn_reflns_limit_l_max 19
_diffrn_reflns_limit_l_min -18
_diffrn_reflns_number 4306
_diffrn_reflns_theta_full 25.00
_diffrn_reflns_theta_max 25.00
_diffrn_reflns_theta_min 2.54
_exptl_absorpt_coefficient_mu 1.868
_exptl_absorpt_correction_T_max 0.8352
_exptl_absorpt_correction_T_min 0.8352
_exptl_absorpt_correction_type multi-scan
_exptl_absorpt_process_details 'ABSCOR by T.Higashi 8 March, 1995'
_exptl_crystal_colour yellow
_exptl_crystal_density_diffrn 1.713
_exptl_crystal_density_method 'not measured'
_exptl_crystal_description block
_exptl_crystal_F_000 1376
_exptl_crystal_size_max 0.10
_exptl_crystal_size_mid 0.10
_exptl_crystal_size_min 0.10
_refine_diff_density_max 0.327
_refine_diff_density_min -0.208
_refine_diff_density_rms 0.057
_refine_ls_extinction_method none
_refine_ls_goodness_of_fit_ref 0.978
_refine_ls_hydrogen_treatment constr
_refine_ls_matrix_type full
_refine_ls_number_parameters 172
_refine_ls_number_reflns 2307
_refine_ls_number_restraints 0
_refine_ls_restrained_S_all 0.978
_refine_ls_R_factor_all 0.0535
_refine_ls_R_factor_gt 0.0300
_refine_ls_shift/su_max 0.001
_refine_ls_shift/su_mean 0.000
_refine_ls_structure_factor_coef Fsqd
_refine_ls_weighting_details 'calc w=1/[\s^2^(Fo^2^)+(0.0274P)^2^+0.0000P] where P=(Fo^2^+2Fc^2^)/3'
_refine_ls_weighting_scheme calc
_refine_ls_wR_factor_gt 0.0560
_refine_ls_wR_factor_ref 0.0609
_reflns_number_gt 1785
_reflns_number_total 2307
_reflns_threshold_expression >2sigma(I)
_cod_data_source_file b807604a.txt
_cod_data_source_block 5
_cod_depositor_comments
;
The following automatic conversions were performed:
'_symmetry_cell_setting' value 'Orthorhombic' changed to 'orthorhombic'
according to '/home/saulius/struct/CIF-dictionaries/cif_core.dic'
dictionary named 'cif_core.dic' version 2.4.1 from 2010-06-29.

Automatic conversion script
Id: cif_fix_enum 1527 2010-12-29 10:47:43Z saulius 
;
_cod_original_cell_volume 2635.9(9)
_cod_original_sg_symbol_H-M Pbca
_cod_database_code 7004466

loop_
_symmetry_equiv_pos_as_xyz
'x, y, z'
'-x+1/2, -y, z+1/2'
'-x, y+1/2, -z+1/2'
'x+1/2, -y+1/2, -z'
'-x, -y, -z'
'x-1/2, y, -z-1/2'
'x, -y-1/2, z-1/2'
'-x-1/2, y-1/2, z'

loop_
_atom_site_label
_atom_site_type_symbol
_atom_site_fract_x
_atom_site_fract_y
_atom_site_fract_z
_atom_site_U_iso_or_equiv
_atom_site_adp_type
_atom_site_occupancy
_atom_site_symmetry_multiplicity
_atom_site_calc_flag
_atom_site_refinement_flags
_atom_site_disorder_assembly
_atom_site_disorder_group
Ni Ni 0.86808(3) 0.04498(2) 0.457230(18) 0.02931(11) Uani 1 1 d . . .
Cl2 Cl 1.03490(6) 0.09568(5) 0.54002(4) 0.03781(18) Uani 1 1 d . . .
O1 O 0.89400(16) 0.09148(13) 0.20824(10) 0.0336(5) Uani 1 1 d . . .
C7 C 0.7560(2) 0.00438(18) 0.29630(15) 0.0292(6) Uani 1 1 d . . .
N1 N 0.73628(18) -0.01393(15) 0.37814(12) 0.0292(5) Uani 1 1 d . . .
N2 N 0.92415(19) 0.09325(15) 0.34614(12) 0.0267(5) Uani 1 1 d . . .
C5 C 0.9930(2) 0.14616(19) 0.22384(15) 0.0320(6) Uani 1 1 d . . .
C40 C 1.0126(2) 0.14725(18) 0.30971(15) 0.0275(6) Uani 1 1 d . . .
C6 C 0.8594(2) 0.06310(18) 0.28449(15) 0.0282(6) Uani 1 1 d . . .
C1 C 1.1082(2) 0.19515(19) 0.34262(17) 0.0347(7) Uani 1 1 d . . .
H1A H 1.1229 0.1965 0.3997 0.042 Uiso 1 1 calc R . .
C2 C 1.1812(3) 0.2410(2) 0.28706(19) 0.0422(7) Uani 1 1 d . . .
H2A H 1.2464 0.2740 0.3072 0.051 Uiso 1 1 calc R . .
C8 C 0.6865(3) -0.02974(19) 0.23284(18) 0.0371(7) Uani 1 1 d . . .
H8A H 0.7042 -0.0175 0.1773 0.044 Uiso 1 1 calc R . .
C11 C 0.6435(2) -0.0665(2) 0.39843(18) 0.0373(7) Uani 1 1 d . . .
C9 C 0.5888(3) -0.0833(2) 0.2549(2) 0.0469(8) Uani 1 1 d . . .
H9A H 0.5386 -0.1072 0.2140 0.056 Uiso 1 1 calc R . .
Cl1 Cl 0.73569(7) 0.13927(6) 0.51923(5) 0.0565(2) Uani 1 1 d . . .
C4 C 1.0641(3) 0.1912(2) 0.16768(18) 0.0432(8) Uani 1 1 d . . .
H4A H 1.0492 0.1897 0.1106 0.052 Uiso 1 1 calc R . .
C3 C 1.1592(3) 0.2389(2) 0.20137(19) 0.0462(8) Uani 1 1 d . . .
H3A H 1.2102 0.2707 0.1659 0.055 Uiso 1 1 calc R . .
C10 C 0.5669(3) -0.1006(2) 0.3373(2) 0.0458(8) Uani 1 1 d . . .
H10A H 0.5005 -0.1354 0.3526 0.055 Uiso 1 1 calc R . .
C12 C 0.6260(3) -0.0904(2) 0.48907(19) 0.0590(10) Uani 1 1 d . . .
H12A H 0.6870 -0.0612 0.5220 0.088 Uiso 1 1 calc R . .
H12B H 0.6324 -0.1544 0.4959 0.088 Uiso 1 1 calc R . .
H12C H 0.5475 -0.0707 0.5070 0.088 Uiso 1 1 calc R . .

loop_
_atom_site_aniso_label
_atom_site_aniso_U_11
_atom_site_aniso_U_22
_atom_site_aniso_U_33
_atom_site_aniso_U_23
_atom_site_aniso_U_13
_atom_site_aniso_U_12
Ni 0.02848(19) 0.0369(2) 0.02253(17) -0.00104(16) -0.00076(14) 0.00080(17)
Cl2 0.0416(4) 0.0358(4) 0.0360(4) -0.0049(3) -0.0120(3) 0.0015(3)
O1 0.0380(11) 0.0402(12) 0.0226(9) 0.0004(9) -0.0010(8) -0.0001(10)
C7 0.0286(14) 0.0290(15) 0.0300(13) -0.0036(12) -0.0050(12) 0.0047(13)
N1 0.0261(11) 0.0316(13) 0.0298(12) 0.0004(10) -0.0022(10) -0.0002(11)
N2 0.0265(12) 0.0296(13) 0.0240(11) -0.0009(10) -0.0019(9) -0.0002(11)
C5 0.0345(15) 0.0303(16) 0.0312(15) 0.0007(12) 0.0011(12) 0.0045(14)
C40 0.0271(14) 0.0267(15) 0.0289(14) -0.0016(12) 0.0036(11) 0.0041(13)
C6 0.0314(14) 0.0298(16) 0.0232(13) -0.0007(11) 0.0014(11) 0.0069(13)
C1 0.0348(16) 0.0327(17) 0.0365(15) -0.0002(13) 0.0013(13) 0.0020(14)
C2 0.0389(16) 0.0331(18) 0.0547(19) -0.0011(15) 0.0042(15) -0.0018(15)
C8 0.0420(17) 0.0349(19) 0.0344(15) -0.0061(13) -0.0099(13) 0.0033(16)
C11 0.0304(15) 0.0365(18) 0.0450(16) 0.0035(14) -0.0010(13) -0.0005(14)
C9 0.0434(19) 0.039(2) 0.058(2) -0.0104(16) -0.0234(16) 0.0007(16)
Cl1 0.0472(5) 0.0763(6) 0.0461(4) -0.0201(4) -0.0016(4) 0.0217(5)
C4 0.051(2) 0.047(2) 0.0314(16) 0.0053(15) 0.0084(14) -0.0004(17)
C3 0.0500(19) 0.040(2) 0.0482(18) 0.0071(16) 0.0167(15) -0.0025(17)
C10 0.0350(17) 0.0354(19) 0.067(2) 0.0017(17) -0.0099(15) -0.0081(15)
C12 0.047(2) 0.074(3) 0.055(2) 0.0171(19) 0.0055(16) -0.019(2)

loop_
_atom_type_symbol
_atom_type_description
_atom_type_scat_dispersion_real
_atom_type_scat_dispersion_imag
_atom_type_scat_source
C C 0.0033 0.0016 'International Tables Vol C Tables 4.2.6.8 and 6.1.1.4'
H H 0.0000 0.0000 'International Tables Vol C Tables 4.2.6.8 and 6.1.1.4'
N N 0.0061 0.0033 'International Tables Vol C Tables 4.2.6.8 and 6.1.1.4'
O O 0.0106 0.0060 'International Tables Vol C Tables 4.2.6.8 and 6.1.1.4'
Cl Cl 0.1484 0.1585 'International Tables Vol C Tables 4.2.6.8 and 6.1.1.4'
Ni Ni 0.3393 1.1124 'International Tables Vol C Tables 4.2.6.8 and 6.1.1.4'

loop_
_geom_angle_atom_site_label_1
_geom_angle_atom_site_label_2
_geom_angle_atom_site_label_3
_geom_angle
_geom_angle_site_symmetry_1
_geom_angle_site_symmetry_3
_geom_angle_publ_flag
N2 Ni N1 80.20(8) . . ?
N2 Ni Cl1 111.57(7) . . ?
N1 Ni Cl1 94.23(6) . . ?
N2 Ni Cl2 101.09(7) . 5_756 ?
N1 Ni Cl2 87.60(6) . 5_756 ?
Cl1 Ni Cl2 147.14(3) . 5_756 ?
N2 Ni Cl2 98.11(6) . . ?
N1 Ni Cl2 172.21(6) . . ?
Cl1 Ni Cl2 93.45(3) . . ?
Cl2 Ni Cl2 85.27(3) 5_756 . ?
Ni Cl2 Ni 94.73(3) 5_756 . ?
C6 O1 C5 104.11(19) . . ?
N1 C7 C8 123.5(3) . . ?
N1 C7 C6 111.9(2) . . ?
C8 C7 C6 124.5(2) . . ?
C11 N1 C7 118.6(2) . . ?
C11 N1 Ni 128.76(18) . . ?
C7 N1 Ni 112.63(16) . . ?
C6 N2 C40 105.4(2) . . ?
C6 N2 Ni 112.31(17) . . ?
C40 N2 Ni 142.22(17) . . ?
C4 C5 O1 128.4(2) . . ?
C4 C5 C40 123.7(3) . . ?
O1 C5 C40 107.9(2) . . ?
C1 C40 N2 132.4(2) . . ?
C1 C40 C5 120.2(2) . . ?
N2 C40 C5 107.4(2) . . ?
N2 C6 O1 115.2(2) . . ?
N2 C6 C7 122.8(2) . . ?
O1 C6 C7 122.0(2) . . ?
C40 C1 C2 117.1(3) . . ?
C40 C1 H1A 121.5 . . ?
C2 C1 H1A 121.5 . . ?
C1 C2 C3 121.5(3) . . ?
C1 C2 H2A 119.3 . . ?
C3 C2 H2A 119.3 . . ?
C7 C8 C9 117.3(3) . . ?
C7 C8 H8A 121.3 . . ?
C9 C8 H8A 121.3 . . ?
N1 C11 C10 120.8(3) . . ?
N1 C11 C12 118.2(2) . . ?
C10 C11 C12 121.0(3) . . ?
C10 C9 C8 119.5(3) . . ?
C10 C9 H9A 120.3 . . ?
C8 C9 H9A 120.3 . . ?
C5 C4 C3 115.5(3) . . ?
C5 C4 H4A 122.2 . . ?
C3 C4 H4A 122.2 . . ?
C4 C3 C2 122.0(3) . . ?
C4 C3 H3A 119.0 . . ?
C2 C3 H3A 119.0 . . ?
C9 C10 C11 120.3(3) . . ?
C9 C10 H10A 119.9 . . ?
C11 C10 H10A 119.9 . . ?
C11 C12 H12A 109.5 . . ?
C11 C12 H12B 109.5 . . ?
H12A C12 H12B 109.5 . . ?
C11 C12 H12C 109.5 . . ?
H12A C12 H12C 109.5 . . ?
H12B C12 H12C 109.5 . . ?

loop_
_geom_bond_atom_site_label_1
_geom_bond_atom_site_label_2
_geom_bond_distance
_geom_bond_site_symmetry_2
_geom_bond_publ_flag
Ni N2 2.018(2) . ?
Ni N1 2.121(2) . ?
Ni Cl1 2.2574(9) . ?
Ni Cl2 2.3497(9) 5_756 ?
Ni Cl2 2.3948(8) . ?
Cl2 Ni 2.3497(9) 5_756 ?
O1 C6 1.349(3) . ?
O1 C5 1.387(3) . ?
C7 N1 1.358(3) . ?
C7 C8 1.373(3) . ?
C7 C6 1.450(4) . ?
N1 C11 1.330(3) . ?
N2 C6 1.301(3) . ?
N2 C40 1.394(3) . ?
C5 C4 1.370(4) . ?
C5 C40 1.394(3) . ?
C40 C1 1.380(4) . ?
C1 C2 1.382(4) . ?
C1 H1A 0.9300 . ?
C2 C3 1.396(4) . ?
C2 H2A 0.9300 . ?
C8 C9 1.388(4) . ?
C8 H8A 0.9300 . ?
C11 C10 1.391(4) . ?
C11 C12 1.509(4) . ?
C9 C10 1.369(4) . ?
C9 H9A 0.9300 . ?
C4 C3 1.379(4) . ?
C4 H4A 0.9300 . ?
C3 H3A 0.9300 . ?
C10 H10A 0.9300 . ?
C12 H12A 0.9600 . ?
C12 H12B 0.9600 . ?
C12 H12C 0.9600 . ?

loop_
_geom_torsion_atom_site_label_1
_geom_torsion_atom_site_label_2
_geom_torsion_atom_site_label_3
_geom_torsion_atom_site_label_4
_geom_torsion
_geom_torsion_site_symmetry_1
_geom_torsion_site_symmetry_2
_geom_torsion_site_symmetry_3
_geom_torsion_site_symmetry_4
_geom_torsion_publ_flag
N2 Ni Cl2 Ni -100.55(7) . . . 5_756 ?
N1 Ni Cl2 Ni -23.7(5) . . . 5_756 ?
Cl1 Ni Cl2 Ni 147.07(3) . . . 5_756 ?
Cl2 Ni Cl2 Ni 0.0 5_756 . . 5_756 ?
C8 C7 N1 C11 -1.2(4) . . . . ?
C6 C7 N1 C11 179.4(2) . . . . ?
C8 C7 N1 Ni 176.8(2) . . . . ?
C6 C7 N1 Ni -2.6(3) . . . . ?
N2 Ni N1 C11 -179.3(2) . . . . ?
Cl1 Ni N1 C11 -68.1(2) . . . . ?
Cl2 Ni N1 C11 79.1(2) 5_756 . . . ?
Cl2 Ni N1 C11 102.7(5) . . . . ?
N2 Ni N1 C7 3.02(17) . . . . ?
Cl1 Ni N1 C7 114.20(17) . . . . ?
Cl2 Ni N1 C7 -98.67(17) 5_756 . . . ?
Cl2 Ni N1 C7 -75.1(5) . . . . ?
N1 Ni N2 C6 -2.76(18) . . . . ?
Cl1 Ni N2 C6 -93.46(18) . . . . ?
Cl2 Ni N2 C6 82.81(18) 5_756 . . . ?
Cl2 Ni N2 C6 169.54(17) . . . . ?
N1 Ni N2 C40 179.9(3) . . . . ?
Cl1 Ni N2 C40 89.2(3) . . . . ?
Cl2 Ni N2 C40 -94.5(3) 5_756 . . . ?
Cl2 Ni N2 C40 -7.8(3) . . . . ?
C6 O1 C5 C4 178.8(3) . . . . ?
C6 O1 C5 C40 0.2(3) . . . . ?
C6 N2 C40 C1 -178.2(3) . . . . ?
Ni N2 C40 C1 -0.7(5) . . . . ?
C6 N2 C40 C5 0.5(3) . . . . ?
Ni N2 C40 C5 177.9(2) . . . . ?
C4 C5 C40 C1 -0.3(4) . . . . ?
O1 C5 C40 C1 178.4(2) . . . . ?
C4 C5 C40 N2 -179.1(3) . . . . ?
O1 C5 C40 N2 -0.4(3) . . . . ?
C40 N2 C6 O1 -0.4(3) . . . . ?
Ni N2 C6 O1 -178.67(16) . . . . ?
C40 N2 C6 C7 -179.4(2) . . . . ?
Ni N2 C6 C7 2.3(3) . . . . ?
C5 O1 C6 N2 0.1(3) . . . . ?
C5 O1 C6 C7 179.2(2) . . . . ?
N1 C7 C6 N2 0.3(4) . . . . ?
C8 C7 C6 N2 -179.1(3) . . . . ?
N1 C7 C6 O1 -178.7(2) . . . . ?
C8 C7 C6 O1 2.0(4) . . . . ?
N2 C40 C1 C2 178.7(3) . . . . ?
C5 C40 C1 C2 0.2(4) . . . . ?
C40 C1 C2 C3 0.0(4) . . . . ?
N1 C7 C8 C9 2.2(4) . . . . ?
C6 C7 C8 C9 -178.5(3) . . . . ?
C7 N1 C11 C10 -1.2(4) . . . . ?
Ni N1 C11 C10 -178.8(2) . . . . ?
C7 N1 C11 C12 176.9(3) . . . . ?
Ni N1 C11 C12 -0.7(4) . . . . ?
C7 C8 C9 C10 -0.8(4) . . . . ?
O1 C5 C4 C3 -178.3(3) . . . . ?
C40 C5 C4 C3 0.2(4) . . . . ?
C5 C4 C3 C2 0.0(4) . . . . ?
C1 C2 C3 C4 -0.1(5) . . . . ?
C8 C9 C10 C11 -1.4(5) . . . . ?
N1 C11 C10 C9 2.5(5) . . . . ?
C12 C11 C10 C9 -175.6(3) . . . . ?
